data_4071547
loop_
_publ_author_name
'Zhang, Li'
'Sung, Herman Ho-Yung'
'Williams, Ian Duncan'
'Lin, Zhenyang'
'Jia, Guochen'

_publ_section_title
;
 Reactions of Cp*RuCl(COD) with Alkynes: Isolation of Dinuclear
 Metallacyclopentatriene Complexes
;
_journal_issue 19
_journal_name_full Organometallics
_journal_page_first 5122
_journal_paper_doi 10.1021/om8002202
_journal_volume 27
_journal_year 2008
_chemical_formula_sum 'C63.5 H70 B Cl2 Ru2'
_chemical_formula_weight 1117.05
_chemical_name_systematic
; 
 ? 
;
_space_group_IT_number 14
_symmetry_cell_setting monoclinic
_symmetry_space_group_name_Hall '-P 2ybc'
_symmetry_space_group_name_H-M 'P 1 21/c 1'
_atom_sites_solution_hydrogens geom
_atom_sites_solution_primary direct
_atom_sites_solution_secondary difmap
_audit_creation_method SHELXL-97
_cell_angle_alpha 90.00
_cell_angle_beta 106.6259(6)
_cell_angle_gamma 90.00
_cell_formula_units_Z 4
_cell_length_a 18.51220(10)
_cell_length_b 11.58180(10)
_cell_length_c 27.5397(2)
_cell_measurement_temperature 173(2)
_cell_volume 5657.79(7)
_computing_structure_refinement 'SHELXL-97 (Sheldrick, 1997)'
_computing_structure_solution 'SHELXS-97 (Sheldrick, 1990)'
_diffrn_ambient_temperature 173(2)
_diffrn_measured_fraction_theta_full 0.959
_diffrn_measured_fraction_theta_max 0.943
_diffrn_radiation_monochromator graphite
_diffrn_radiation_source 'fine-focus sealed tube'
_diffrn_radiation_type CuK\a
_diffrn_radiation_wavelength 1.54184
_diffrn_reflns_av_R_equivalents 0.0235
_diffrn_reflns_av_sigmaI/netI 0.0241
_diffrn_reflns_limit_h_max 21
_diffrn_reflns_limit_h_min -22
_diffrn_reflns_limit_k_max 14
_diffrn_reflns_limit_k_min -11
_diffrn_reflns_limit_l_max 32
_diffrn_reflns_limit_l_min -33
_diffrn_reflns_number 24977
_diffrn_reflns_theta_full 67.00
_diffrn_reflns_theta_max 71.48
_diffrn_reflns_theta_min 4.17
_exptl_absorpt_coefficient_mu 5.463
_exptl_absorpt_correction_T_max 1.00
_exptl_absorpt_correction_T_min 0.68
_exptl_absorpt_correction_type multi-scan
_exptl_absorpt_process_details SADABS
_exptl_crystal_colour green
_exptl_crystal_density_diffrn 1.313
_exptl_crystal_density_method 'not measured'
_exptl_crystal_description plate
_exptl_crystal_F_000 2316
_exptl_crystal_size_max 0.24
_exptl_crystal_size_mid 0.16
_exptl_crystal_size_min 0.05
_refine_diff_density_max 0.482
_refine_diff_density_min -0.594
_refine_diff_density_rms 0.062
_refine_ls_extinction_method none
_refine_ls_goodness_of_fit_ref 1.034
_refine_ls_hydrogen_treatment constr
_refine_ls_matrix_type full
_refine_ls_number_parameters 637
_refine_ls_number_reflns 10402
_refine_ls_number_restraints 10
_refine_ls_restrained_S_all 1.035
_refine_ls_R_factor_all 0.0347
_refine_ls_R_factor_gt 0.0294
_refine_ls_shift/su_max 0.002
_refine_ls_shift/su_mean 0.000
_refine_ls_structure_factor_coef Fsqd
_refine_ls_weighting_details 'calc w=1/[\s^2^(Fo^2^)+(0.0490P)^2^+0.5900P] where P=(Fo^2^+2Fc^2^)/3'
_refine_ls_weighting_scheme calc
_refine_ls_wR_factor_gt 0.0724
_refine_ls_wR_factor_ref 0.0754
_reflns_number_gt 9179
_reflns_number_total 10402
_reflns_threshold_expression >2sigma(I)
_cod_data_source_file om8002202_si_001.cif
_cod_data_source_block 3BPh4_zhli21
_cod_depositor_comments
;
The following automatic conversions were performed:

'_symmetry_cell_setting' value 'Monoclinic' changed to 'monoclinic'
according to /home/saulius/struct/CIF-dictionaries/cif_core.dic
dictionary named 'cif_core.dic' version 2.4.1 from 2010-06-29.

Automatic conversion script
Id: cif_fix_values 1715 2011-07-08 13:25:40Z adriana 
;
_cod_original_cell_volume 5657.78(7)
_cod_original_sg_symbol_H-M P2(1)/c
_cod_original_formula_sum 'C63.50 H70 B Cl2 Ru2'
_cod_database_code 4071547

loop_
_symmetry_equiv_pos_as_xyz
'x, y, z'
'-x, y+1/2, -z+1/2'
'-x, -y, -z'
'x, -y-1/2, z-1/2'

loop_
_atom_site_label
_atom_site_type_symbol
_atom_site_fract_x
_atom_site_fract_y
_atom_site_fract_z
_atom_site_U_iso_or_equiv
_atom_site_adp_type
_atom_site_occupancy
_atom_site_symmetry_multiplicity
_atom_site_calc_flag
_atom_site_refinement_flags
_atom_site_disorder_assembly
_atom_site_disorder_group
Ru1 Ru 0.245349(8) 0.569159(14) 0.654205(6) 0.03078(6) Uani 1 1 d . . .
Ru2 Ru 0.207999(8) 0.543342(14) 0.553767(6) 0.03075(6) Uani 1 1 d . . .
Cl1 Cl 0.09405(3) 0.62935(6) 0.55518(2) 0.05228(16) Uani 1 1 d . . .
B1 B 0.36054(15) 0.1033(3) 0.84796(10) 0.0405(5) Uani 1 1 d . . .
C1 C 0.30020(11) 0.6310(2) 0.60218(8) 0.0346(4) Uani 1 1 d . . .
C2 C 0.35185(12) 0.5563(2) 0.63625(9) 0.0380(5) Uani 1 1 d . . .
H2A H 0.3999 0.5857 0.6599 0.046 Uiso 1 1 calc R . .
C3 C 0.32476(13) 0.4436(2) 0.64098(8) 0.0381(5) Uani 1 1 d . . .
H3A H 0.3527 0.3890 0.6680 0.046 Uiso 1 1 calc R . .
C4 C 0.24923(12) 0.42215(19) 0.61128(8) 0.0343(4) Uani 1 1 d . . .
C11 C 0.27542(14) 0.5840(2) 0.73736(9) 0.0404(5) Uani 1 1 d . . .
C12 C 0.21028(14) 0.5122(2) 0.72092(8) 0.0414(5) Uani 1 1 d . . .
C13 C 0.15066(14) 0.5810(2) 0.68989(10) 0.0448(5) Uani 1 1 d . . .
C14 C 0.17911(14) 0.6947(2) 0.68675(9) 0.0435(5) Uani 1 1 d . . .
C15 C 0.25613(14) 0.6968(2) 0.71614(9) 0.0419(5) Uani 1 1 d . . .
C16 C 0.34962(16) 0.5483(3) 0.77234(10) 0.0553(7) Uani 1 1 d . . .
H16A H 0.3498 0.5626 0.8075 0.083 Uiso 1 1 calc R . .
H16B H 0.3900 0.5930 0.7648 0.083 Uiso 1 1 calc R . .
H16C H 0.3577 0.4659 0.7678 0.083 Uiso 1 1 calc R . .
C17 C 0.2052(2) 0.3900(3) 0.73635(11) 0.0594(7) Uani 1 1 d . . .
H17A H 0.1882 0.3877 0.7670 0.089 Uiso 1 1 calc R . .
H17B H 0.2549 0.3535 0.7433 0.089 Uiso 1 1 calc R . .
H17C H 0.1691 0.3483 0.7090 0.089 Uiso 1 1 calc R . .
C18 C 0.07061(16) 0.5438(3) 0.66923(13) 0.0651(8) Uani 1 1 d . . .
H18A H 0.0432 0.5606 0.6940 0.098 Uiso 1 1 calc R . .
H18B H 0.0688 0.4607 0.6623 0.098 Uiso 1 1 calc R . .
H18C H 0.0473 0.5857 0.6377 0.098 Uiso 1 1 calc R . .
C19 C 0.13454(18) 0.7983(3) 0.66257(12) 0.0621(7) Uani 1 1 d . . .
H19A H 0.1120 0.8351 0.6868 0.093 Uiso 1 1 calc R . .
H19B H 0.0946 0.7741 0.6325 0.093 Uiso 1 1 calc R . .
H19C H 0.1679 0.8532 0.6526 0.093 Uiso 1 1 calc R . .
C20 C 0.30664(18) 0.7996(2) 0.72613(12) 0.0578(7) Uani 1 1 d . . .
H20A H 0.3005 0.8415 0.7556 0.087 Uiso 1 1 calc R . .
H20B H 0.2935 0.8505 0.6965 0.087 Uiso 1 1 calc R . .
H20C H 0.3591 0.7745 0.7329 0.087 Uiso 1 1 calc R . .
C21 C 0.15769(14) 0.5398(2) 0.46869(9) 0.0436(5) Uani 1 1 d . . .
C22 C 0.22731(14) 0.6008(2) 0.48062(8) 0.0419(5) Uani 1 1 d . . .
C23 C 0.28625(13) 0.5210(2) 0.50442(8) 0.0394(5) Uani 1 1 d . . .
C24 C 0.25238(13) 0.4121(2) 0.50736(8) 0.0398(5) Uani 1 1 d . . .
C25 C 0.17249(13) 0.4241(2) 0.48583(8) 0.0410(5) Uani 1 1 d . . .
C26 C 0.08192(17) 0.5874(3) 0.43950(11) 0.0639(8) Uani 1 1 d . . .
H26A H 0.0739 0.5742 0.4032 0.096 Uiso 1 1 calc R . .
H26B H 0.0804 0.6705 0.4459 0.096 Uiso 1 1 calc R . .
H26C H 0.0422 0.5485 0.4504 0.096 Uiso 1 1 calc R . .
C27 C 0.2379(2) 0.7201(3) 0.46372(11) 0.0607(7) Uani 1 1 d . . .
H27A H 0.2449 0.7174 0.4298 0.091 Uiso 1 1 calc R . .
H27B H 0.2825 0.7548 0.4874 0.091 Uiso 1 1 calc R . .
H27C H 0.1934 0.7667 0.4628 0.091 Uiso 1 1 calc R . .
C28 C 0.36860(14) 0.5418(3) 0.51540(11) 0.0519(6) Uani 1 1 d . . .
H28A H 0.3847 0.5226 0.4854 0.078 Uiso 1 1 calc R . .
H28B H 0.3959 0.4934 0.5439 0.078 Uiso 1 1 calc R . .
H28C H 0.3795 0.6233 0.5241 0.078 Uiso 1 1 calc R . .
C29 C 0.29373(16) 0.3011(2) 0.52214(10) 0.0527(6) Uani 1 1 d . . .
H29A H 0.3043 0.2665 0.4924 0.079 Uiso 1 1 calc R . .
H29B H 0.2628 0.2480 0.5354 0.079 Uiso 1 1 calc R . .
H29C H 0.3413 0.3158 0.5483 0.079 Uiso 1 1 calc R . .
C30 C 0.11557(17) 0.3288(3) 0.47699(11) 0.0601(7) Uani 1 1 d . . .
H30A H 0.1119 0.2916 0.4444 0.090 Uiso 1 1 calc R . .
H30B H 0.0663 0.3606 0.4765 0.090 Uiso 1 1 calc R . .
H30C H 0.1312 0.2716 0.5042 0.090 Uiso 1 1 calc R . .
C31 C 0.31917(13) 0.7493(2) 0.59180(9) 0.0393(5) Uani 1 1 d . . .
C32 C 0.26212(14) 0.8319(2) 0.57476(9) 0.0448(5) Uani 1 1 d . . .
H32A H 0.2111 0.8115 0.5710 0.054 Uiso 1 1 calc R . .
C33 C 0.27972(19) 0.9435(2) 0.56341(12) 0.0557(7) Uani 1 1 d . . .
H33A H 0.2407 0.9985 0.5512 0.067 Uiso 1 1 calc R . .
C34 C 0.3539(2) 0.9744(3) 0.56986(13) 0.0646(8) Uani 1 1 d . . .
H34A H 0.3657 1.0509 0.5622 0.078 Uiso 1 1 calc R . .
C35 C 0.41115(18) 0.8948(3) 0.58747(13) 0.0625(8) Uani 1 1 d . . .
H35A H 0.4621 0.9169 0.5922 0.075 Uiso 1 1 calc R . .
C36 C 0.39432(14) 0.7831(2) 0.59819(10) 0.0480(6) Uani 1 1 d . . .
H36A H 0.4338 0.7286 0.6100 0.058 Uiso 1 1 calc R . .
C41 C 0.21007(13) 0.3133(2) 0.61385(8) 0.0381(5) Uani 1 1 d . . .
C42 C 0.24843(15) 0.2119(2) 0.63306(9) 0.0448(5) Uani 1 1 d . . .
H42A H 0.3020 0.2113 0.6435 0.054 Uiso 1 1 calc R . .
C43 C 0.20930(18) 0.1126(2) 0.63705(10) 0.0538(6) Uani 1 1 d . . .
H43A H 0.2362 0.0446 0.6507 0.065 Uiso 1 1 calc R . .
C44 C 0.13208(19) 0.1112(2) 0.62145(11) 0.0573(7) Uani 1 1 d . . .
H44A H 0.1058 0.0418 0.6237 0.069 Uiso 1 1 calc R . .
C45 C 0.09216(16) 0.2103(2) 0.60247(11) 0.0547(6) Uani 1 1 d . . .
H45A H 0.0386 0.2097 0.5921 0.066 Uiso 1 1 calc R . .
C46 C 0.13130(14) 0.3107(2) 0.59878(9) 0.0447(5) Uani 1 1 d . . .
H46A H 0.1040 0.3788 0.5858 0.054 Uiso 1 1 calc R . .
C51 C 0.40033(12) 0.1438(2) 0.80386(8) 0.0387(5) Uani 1 1 d . . .
C52 C 0.40419(15) 0.0683(2) 0.76508(10) 0.0477(6) Uani 1 1 d . . .
H52A H 0.3848 -0.0076 0.7651 0.057 Uiso 1 1 calc R . .
C53 C 0.43504(16) 0.0991(3) 0.72645(10) 0.0549(6) Uani 1 1 d . . .
H53A H 0.4350 0.0455 0.7003 0.066 Uiso 1 1 calc R . .
C54 C 0.46589(14) 0.2079(3) 0.72621(11) 0.0552(7) Uani 1 1 d . . .
H54A H 0.4882 0.2294 0.7005 0.066 Uiso 1 1 calc R . .
C55 C 0.46363(15) 0.2834(2) 0.76367(11) 0.0539(6) Uani 1 1 d . . .
H55A H 0.4844 0.3585 0.7639 0.065 Uiso 1 1 calc R . .
C56 C 0.43151(14) 0.2525(2) 0.80147(10) 0.0458(5) Uani 1 1 d . . .
H56A H 0.4307 0.3077 0.8268 0.055 Uiso 1 1 calc R . .
C61 C 0.26816(14) 0.1080(2) 0.82591(9) 0.0423(5) Uani 1 1 d . . .
C62 C 0.22886(15) 0.1036(3) 0.77443(9) 0.0489(6) Uani 1 1 d . . .
H62A H 0.2568 0.1013 0.7504 0.059 Uiso 1 1 calc R . .
C63 C 0.15103(16) 0.1025(3) 0.75690(11) 0.0647(8) Uani 1 1 d . . .
H63A H 0.1267 0.0991 0.7215 0.078 Uiso 1 1 calc R . .
C64 C 0.10873(17) 0.1064(4) 0.79082(13) 0.0758(10) Uani 1 1 d . . .
H64A H 0.0552 0.1078 0.7790 0.091 Uiso 1 1 calc R . .
C65 C 0.14469(18) 0.1083(4) 0.84168(13) 0.0732(10) Uani 1 1 d . . .
H65A H 0.1161 0.1084 0.8654 0.088 Uiso 1 1 calc R . .
C66 C 0.22298(16) 0.1101(3) 0.85874(11) 0.0590(7) Uani 1 1 d . . .
H66A H 0.2467 0.1129 0.8942 0.071 Uiso 1 1 calc R . .
C71 C 0.38652(14) -0.0302(2) 0.86373(8) 0.0405(5) Uani 1 1 d . . .
C72 C 0.46181(15) -0.0650(2) 0.87275(10) 0.0485(6) Uani 1 1 d . . .
H72A H 0.4979 -0.0082 0.8708 0.058 Uiso 1 1 calc R . .
C73 C 0.48669(16) -0.1771(3) 0.88437(10) 0.0538(6) Uani 1 1 d . . .
H73A H 0.5386 -0.1953 0.8905 0.065 Uiso 1 1 calc R . .
C74 C 0.43583(18) -0.2623(3) 0.88708(10) 0.0563(7) Uani 1 1 d . . .
H74A H 0.4521 -0.3398 0.8946 0.068 Uiso 1 1 calc R . .
C75 C 0.36096(19) -0.2329(3) 0.87866(11) 0.0579(7) Uani 1 1 d . . .
H75A H 0.3254 -0.2906 0.8805 0.069 Uiso 1 1 calc R . .
C76 C 0.33713(15) -0.1195(2) 0.86754(9) 0.0473(6) Uani 1 1 d . . .
H76A H 0.2854 -0.1018 0.8623 0.057 Uiso 1 1 calc R . .
C81 C 0.38734(14) 0.1921(2) 0.89659(9) 0.0435(5) Uani 1 1 d . . .
C82 C 0.35649(18) 0.3031(3) 0.89475(11) 0.0589(7) Uani 1 1 d . . .
H82A H 0.3171 0.3250 0.8657 0.071 Uiso 1 1 calc R . .
C83 C 0.3816(2) 0.3824(3) 0.93397(14) 0.0678(8) Uani 1 1 d . . .
H83A H 0.3592 0.4567 0.9313 0.081 Uiso 1 1 calc R . .
C84 C 0.43879(19) 0.3535(3) 0.97664(12) 0.0675(9) Uani 1 1 d . . .
H84A H 0.4564 0.4080 1.0032 0.081 Uiso 1 1 calc R . .
C85 C 0.46989(16) 0.2455(3) 0.98026(10) 0.0578(7) Uani 1 1 d . . .
H85A H 0.5088 0.2243 1.0097 0.069 Uiso 1 1 calc R . .
C86 C 0.44448(14) 0.1662(3) 0.94074(9) 0.0477(6) Uani 1 1 d . . .
H86A H 0.4670 0.0918 0.9441 0.057 Uiso 1 1 calc R . .
C11S C -0.0104(9) 0.9682(12) 0.5098(6) 0.132(4) Uiso 0.50 1 d P . .
H1SA H 0.0034 0.9676 0.5461 0.159 Uiso 0.50 1 d PR . .
H1SB H -0.0432 0.9039 0.4972 0.159 Uiso 0.50 1 d PR . .
Cl11 Cl 0.0742(3) 0.9583(4) 0.48898(19) 0.1647(14) Uiso 0.50 1 d P . .
Cl12 Cl -0.0483(3) 1.0909(4) 0.48751(18) 0.1559(13) Uiso 0.50 1 d P . .
C1S C 0.0382(6) 0.6938(10) 0.2738(4) 0.112(3) Uiso 0.50 1 d PD . .
C2S C 0.1198(7) 0.7157(13) 0.3008(6) 0.144(5) Uiso 0.50 1 d PD A .
C3SA C 0.149(2) 0.834(2) 0.3240(16) 0.122(15) Uiso 0.20 1 d PD A 1
C4SA C 0.153(5) 0.952(4) 0.349(3) 0.25(3) Uiso 0.20 1 d PD A 1
C5SA C 0.1517(16) 1.071(2) 0.3733(7) 0.104(7) Uiso 0.20 1 d PD A 1
C6SA C 0.1802(8) 1.0369(13) 0.4281(5) 0.056(3) Uiso 0.20 1 d PD A 1
C3SB C 0.1681(11) 0.8192(16) 0.3228(8) 0.065(5) Uiso 0.20 1 d PD A 2
C4SB C 0.1067(16) 0.891(2) 0.3391(12) 0.124(9) Uiso 0.20 1 d PD A 2
C5SB C 0.0500(16) 0.986(2) 0.3322(12) 0.127(9) Uiso 0.20 1 d PD A 2
C6SB C 0.0623(11) 1.0974(16) 0.3591(7) 0.076(5) Uiso 0.20 1 d PD A 2
C7S C 0.1240(12) 0.793(2) 0.3128(8) 0.073(4) Uiso 0.20 1 d P A 3
C8S C 0.1858(13) 0.970(2) 0.3631(9) 0.082(5) Uiso 0.20 1 d P B 3

loop_
_atom_site_aniso_label
_atom_site_aniso_U_11
_atom_site_aniso_U_22
_atom_site_aniso_U_33
_atom_site_aniso_U_23
_atom_site_aniso_U_13
_atom_site_aniso_U_12
Ru1 0.02853(9) 0.03488(9) 0.02977(9) -0.00350(6) 0.00968(6) 0.00133(6)
Ru2 0.02649(8) 0.03675(9) 0.02905(9) -0.00106(6) 0.00800(6) 0.00474(6)
Cl1 0.0336(3) 0.0773(4) 0.0454(3) -0.0033(3) 0.0104(2) 0.0192(3)
B1 0.0396(13) 0.0485(15) 0.0348(12) -0.0020(11) 0.0128(10) -0.0102(11)
C1 0.0313(9) 0.0437(12) 0.0311(10) -0.0058(9) 0.0125(8) 0.0013(9)
C2 0.0283(10) 0.0514(13) 0.0345(11) -0.0068(9) 0.0092(8) 0.0024(9)
C3 0.0349(10) 0.0465(12) 0.0322(10) -0.0008(9) 0.0084(8) 0.0123(9)
C4 0.0357(10) 0.0388(11) 0.0283(9) -0.0026(8) 0.0087(8) 0.0080(9)
C11 0.0429(12) 0.0461(13) 0.0352(11) -0.0079(9) 0.0158(9) -0.0021(10)
C12 0.0514(13) 0.0446(13) 0.0334(11) -0.0058(9) 0.0204(10) -0.0048(10)
C13 0.0408(12) 0.0568(15) 0.0434(12) -0.0102(11) 0.0228(10) -0.0029(10)
C14 0.0457(12) 0.0482(13) 0.0412(12) -0.0059(10) 0.0199(10) 0.0078(10)
C15 0.0488(12) 0.0415(12) 0.0389(11) -0.0130(9) 0.0181(10) -0.0030(10)
C16 0.0529(15) 0.0685(18) 0.0379(13) -0.0070(12) 0.0024(11) 0.0065(13)
C17 0.088(2) 0.0518(16) 0.0457(14) -0.0014(12) 0.0301(14) -0.0131(14)
C18 0.0405(14) 0.100(3) 0.0615(17) -0.0161(16) 0.0255(12) -0.0088(14)
C19 0.0699(17) 0.0567(17) 0.0632(17) -0.0049(14) 0.0248(14) 0.0250(14)
C20 0.0719(17) 0.0470(15) 0.0577(16) -0.0162(12) 0.0235(13) -0.0146(13)
C21 0.0394(12) 0.0574(15) 0.0305(11) -0.0022(10) 0.0041(9) 0.0105(10)
C22 0.0470(12) 0.0513(13) 0.0303(10) -0.0005(10) 0.0157(9) 0.0073(10)
C23 0.0381(11) 0.0512(13) 0.0309(10) -0.0059(9) 0.0134(8) 0.0047(10)
C24 0.0397(11) 0.0489(13) 0.0318(10) -0.0063(9) 0.0117(9) 0.0082(10)
C25 0.0394(11) 0.0523(14) 0.0305(10) -0.0106(9) 0.0089(9) -0.0002(10)
C26 0.0538(16) 0.090(2) 0.0392(13) 0.0023(14) -0.0010(12) 0.0238(15)
C27 0.089(2) 0.0552(16) 0.0469(14) 0.0071(12) 0.0330(14) 0.0055(15)
C28 0.0377(12) 0.0737(18) 0.0493(14) -0.0152(13) 0.0205(11) -0.0006(11)
C29 0.0634(16) 0.0524(15) 0.0461(13) -0.0028(11) 0.0215(12) 0.0192(13)
C30 0.0588(16) 0.0712(19) 0.0508(15) -0.0205(14) 0.0165(12) -0.0177(14)
C31 0.0397(11) 0.0456(13) 0.0378(11) -0.0067(9) 0.0192(9) -0.0021(9)
C32 0.0487(13) 0.0439(13) 0.0472(13) -0.0012(10) 0.0223(10) 0.0020(10)
C33 0.0707(18) 0.0465(15) 0.0595(17) 0.0031(12) 0.0343(14) 0.0070(12)
C34 0.083(2) 0.0470(15) 0.080(2) -0.0017(14) 0.0494(18) -0.0104(15)
C35 0.0595(16) 0.0587(17) 0.082(2) -0.0108(15) 0.0408(15) -0.0168(14)
C36 0.0432(12) 0.0541(15) 0.0527(14) -0.0090(11) 0.0230(11) -0.0059(11)
C41 0.0454(11) 0.0387(12) 0.0303(10) -0.0041(9) 0.0110(9) 0.0061(9)
C42 0.0563(14) 0.0413(13) 0.0375(11) 0.0009(10) 0.0147(10) 0.0108(11)
C43 0.0778(19) 0.0391(13) 0.0470(13) 0.0032(11) 0.0218(13) 0.0089(12)
C44 0.0776(19) 0.0411(14) 0.0543(15) -0.0006(12) 0.0207(14) -0.0064(13)
C45 0.0549(14) 0.0478(15) 0.0578(15) -0.0004(12) 0.0104(12) -0.0088(12)
C46 0.0478(13) 0.0393(12) 0.0445(12) -0.0001(10) 0.0095(10) -0.0008(10)
C51 0.0354(10) 0.0463(12) 0.0334(10) 0.0023(9) 0.0084(8) -0.0055(9)
C52 0.0521(14) 0.0529(15) 0.0416(13) -0.0028(10) 0.0190(11) -0.0093(11)
C53 0.0558(15) 0.0707(18) 0.0432(13) 0.0024(13) 0.0223(11) 0.0062(13)
C54 0.0449(13) 0.0728(19) 0.0534(15) 0.0262(14) 0.0231(11) 0.0106(13)
C55 0.0505(14) 0.0487(14) 0.0658(17) 0.0178(13) 0.0221(12) -0.0025(11)
C56 0.0447(12) 0.0457(13) 0.0469(13) 0.0031(10) 0.0127(10) -0.0038(10)
C61 0.0447(12) 0.0478(13) 0.0361(11) 0.0018(10) 0.0144(9) -0.0089(10)
C62 0.0463(13) 0.0626(16) 0.0391(12) 0.0027(11) 0.0145(10) -0.0119(12)
C63 0.0474(14) 0.101(2) 0.0439(14) 0.0080(15) 0.0092(11) -0.0115(15)
C64 0.0402(14) 0.123(3) 0.0653(19) 0.014(2) 0.0170(13) -0.0121(17)
C65 0.0496(15) 0.120(3) 0.0581(17) 0.0029(18) 0.0282(13) -0.0080(17)
C66 0.0505(14) 0.088(2) 0.0421(13) -0.0014(14) 0.0186(11) -0.0090(14)
C71 0.0472(12) 0.0495(13) 0.0257(10) -0.0039(9) 0.0120(9) -0.0102(10)
C72 0.0459(13) 0.0592(16) 0.0388(12) -0.0015(11) 0.0094(10) -0.0110(11)
C73 0.0561(14) 0.0635(17) 0.0369(12) -0.0029(11) 0.0054(11) 0.0045(13)
C74 0.081(2) 0.0478(15) 0.0386(12) -0.0049(11) 0.0154(12) 0.0011(13)
C75 0.0777(19) 0.0467(15) 0.0546(15) -0.0058(12) 0.0273(14) -0.0170(13)
C76 0.0514(13) 0.0502(14) 0.0444(13) -0.0052(11) 0.0202(11) -0.0112(11)
C81 0.0480(12) 0.0505(14) 0.0368(11) -0.0062(10) 0.0199(10) -0.0129(11)
C82 0.0699(18) 0.0583(17) 0.0528(15) -0.0074(13) 0.0243(13) -0.0074(14)
C83 0.084(2) 0.0558(17) 0.076(2) -0.0193(15) 0.0433(18) -0.0158(15)
C84 0.0713(19) 0.086(2) 0.0579(17) -0.0334(16) 0.0383(15) -0.0367(18)
C85 0.0514(14) 0.087(2) 0.0417(13) -0.0218(13) 0.0237(11) -0.0246(14)
C86 0.0430(12) 0.0682(17) 0.0362(11) -0.0093(11) 0.0182(10) -0.0173(12)

loop_
_atom_type_symbol
_atom_type_description
_atom_type_scat_dispersion_real
_atom_type_scat_dispersion_imag
_atom_type_scat_source
C C 0.0181 0.0091 'International Tables Vol C Tables 4.2.6.8 and 6.1.1.4'
H H 0.0000 0.0000 'International Tables Vol C Tables 4.2.6.8 and 6.1.1.4'
B B 0.0090 0.0039 'International Tables Vol C Tables 4.2.6.8 and 6.1.1.4'
Cl Cl 0.3639 0.7018 'International Tables Vol C Tables 4.2.6.8 and 6.1.1.4'
Ru Ru 0.0552 3.2960 'International Tables Vol C Tables 4.2.6.8 and 6.1.1.4'

loop_
_geom_angle_atom_site_label_1
_geom_angle_atom_site_label_2
_geom_angle_atom_site_label_3
_geom_angle
C4 Ru1 C1 77.91(9)
C4 Ru1 C2 68.54(9)
C1 Ru1 C2 38.89(9)
C4 Ru1 C3 39.06(9)
C1 Ru1 C3 68.41(9)
C2 Ru1 C3 38.11(9)
C4 Ru1 C11 127.84(9)
C1 Ru1 C11 130.79(9)
C2 Ru1 C11 105.44(9)
C3 Ru1 C11 104.17(9)
C4 Ru1 C12 107.01(9)
C1 Ru1 C12 168.01(9)
C2 Ru1 C12 131.98(9)
C3 Ru1 C12 108.22(9)
C11 Ru1 C12 37.69(9)
C4 Ru1 C15 165.43(9)
C1 Ru1 C15 109.94(9)
C2 Ru1 C15 109.41(9)
C3 Ru1 C15 131.13(9)
C11 Ru1 C15 37.81(9)
C12 Ru1 C15 62.95(9)
C4 Ru1 C13 117.10(9)
C1 Ru1 C13 150.03(9)
C2 Ru1 C13 167.81(9)
C3 Ru1 C13 139.90(10)
C11 Ru1 C13 62.43(9)
C12 Ru1 C13 37.35(10)
C15 Ru1 C13 62.20(9)
C4 Ru1 C14 149.93(9)
C1 Ru1 C14 118.42(9)
C2 Ru1 C14 140.35(9)
C3 Ru1 C14 166.68(9)
C11 Ru1 C14 62.57(9)
C12 Ru1 C14 62.57(9)
C15 Ru1 C14 37.15(9)
C13 Ru1 C14 37.13(10)
C4 Ru1 Ru2 50.35(6)
C1 Ru1 Ru2 50.58(6)
C2 Ru1 Ru2 74.88(6)
C3 Ru1 Ru2 74.82(6)
C11 Ru1 Ru2 178.01(7)
C12 Ru1 Ru2 140.81(6)
C15 Ru1 Ru2 144.05(7)
C13 Ru1 Ru2 117.20(7)
C14 Ru1 Ru2 118.47(6)
C4 Ru2 C1 77.86(9)
C4 Ru2 C22 139.60(9)
C1 Ru2 C22 96.72(9)
C4 Ru2 C21 136.55(9)
C1 Ru2 C21 133.24(9)
C22 Ru2 C21 36.83(10)
C4 Ru2 C25 99.97(9)
C1 Ru2 C25 144.00(8)
C22 Ru2 C25 61.51(10)
C21 Ru2 C25 36.59(9)
C4 Ru2 C23 102.72(9)
C1 Ru2 C23 83.87(8)
C22 Ru2 C23 37.14(9)
C21 Ru2 C23 61.38(8)
C25 Ru2 C23 61.29(9)
C4 Ru2 C24 82.27(8)
C1 Ru2 C24 108.63(8)
C22 Ru2 C24 61.33(9)
C21 Ru2 C24 61.02(8)
C25 Ru2 C24 36.73(8)
C23 Ru2 C24 36.37(9)
C4 Ru2 Cl1 114.09(6)
C1 Ru2 Cl1 110.82(6)
C22 Ru2 Cl1 105.31(6)
C21 Ru2 Cl1 85.36(6)
C25 Ru2 Cl1 102.88(6)
C23 Ru2 Cl1 142.30(6)
C24 Ru2 Cl1 139.61(6)
C4 Ru2 Ru1 50.19(6)
C1 Ru2 Ru1 50.66(6)
C22 Ru2 Ru1 146.72(7)
C21 Ru2 Ru1 169.70(6)
C25 Ru2 Ru1 148.40(7)
C23 Ru2 Ru1 127.85(6)
C24 Ru2 Ru1 128.78(6)
Cl1 Ru2 Ru1 84.413(15)
C71 B1 C61 108.94(19)
C71 B1 C81 112.07(19)
C61 B1 C81 108.6(2)
C71 B1 C51 107.6(2)
C61 B1 C51 110.68(19)
C81 B1 C51 108.95(19)
C2 C1 C31 123.0(2)
C2 C1 Ru2 113.24(16)
C31 C1 Ru2 121.69(16)
C2 C1 Ru1 73.05(13)
C31 C1 Ru1 129.90(15)
Ru2 C1 Ru1 78.76(8)
C3 C2 C1 115.54(19)
C3 C2 Ru1 70.97(13)
C1 C2 Ru1 68.06(12)
C2 C3 C4 115.0(2)
C2 C3 Ru1 70.92(12)
C4 C3 Ru1 67.23(12)
C3 C4 C41 122.7(2)
C3 C4 Ru1 73.71(13)
C41 C4 Ru1 125.23(15)
C3 C4 Ru2 113.77(17)
C41 C4 Ru2 122.37(15)
Ru1 C4 Ru2 79.45(8)
C12 C11 C15 108.2(2)
C12 C11 C16 125.5(2)
C15 C11 C16 126.3(2)
C12 C11 Ru1 71.68(13)
C15 C11 Ru1 71.83(13)
C16 C11 Ru1 124.15(18)
C11 C12 C13 107.6(2)
C11 C12 C17 125.5(2)
C13 C12 C17 126.8(2)
C11 C12 Ru1 70.63(13)
C13 C12 Ru1 72.41(13)
C17 C12 Ru1 125.25(17)
C12 C13 C14 108.3(2)
C12 C13 C18 125.5(3)
C14 C13 C18 125.9(3)
C12 C13 Ru1 70.24(13)
C14 C13 Ru1 71.49(13)
C18 C13 Ru1 129.10(18)
C15 C14 C13 107.9(2)
C15 C14 C19 124.9(3)
C13 C14 C19 126.7(2)
C15 C14 Ru1 70.50(13)
C13 C14 Ru1 71.38(13)
C19 C14 Ru1 129.35(18)
C14 C15 C11 107.9(2)
C14 C15 C20 126.3(2)
C11 C15 C20 125.6(2)
C14 C15 Ru1 72.35(13)
C11 C15 Ru1 70.36(13)
C20 C15 Ru1 125.94(18)
C25 C21 C22 108.4(2)
C25 C21 C26 125.7(3)
C22 C21 C26 125.8(3)
C25 C21 Ru2 71.92(13)
C22 C21 Ru2 71.00(13)
C26 C21 Ru2 126.20(18)
C21 C22 C23 107.8(2)
C21 C22 C27 125.5(2)
C23 C22 C27 126.1(2)
C21 C22 Ru2 72.17(14)
C23 C22 Ru2 72.24(13)
C27 C22 Ru2 128.66(17)
C24 C23 C22 107.9(2)
C24 C23 C28 125.2(2)
C22 C23 C28 126.1(2)
C24 C23 Ru2 72.48(13)
C22 C23 Ru2 70.61(13)
C28 C23 Ru2 130.81(16)
C23 C24 C25 108.1(2)
C23 C24 C29 125.5(2)
C25 C24 C29 125.7(2)
C23 C24 Ru2 71.14(13)
C25 C24 Ru2 70.95(13)
C29 C24 Ru2 131.24(16)
C21 C25 C24 107.8(2)
C21 C25 C30 125.6(2)
C24 C25 C30 126.2(2)
C21 C25 Ru2 71.48(13)
C24 C25 Ru2 72.32(12)
C30 C25 Ru2 127.45(18)
C32 C31 C36 118.4(2)
C32 C31 C1 120.3(2)
C36 C31 C1 121.3(2)
C33 C32 C31 120.5(2)
C34 C33 C32 120.1(3)
C33 C34 C35 120.4(3)
C36 C35 C34 120.1(3)
C35 C36 C31 120.6(3)
C42 C41 C46 117.9(2)
C42 C41 C4 122.5(2)
C46 C41 C4 119.6(2)
C43 C42 C41 120.6(2)
C44 C43 C42 120.6(3)
C43 C44 C45 120.3(3)
C44 C45 C46 119.2(3)
C45 C46 C41 121.3(2)
C56 C51 C52 114.6(2)
C56 C51 B1 124.6(2)
C52 C51 B1 120.8(2)
C53 C52 C51 123.1(3)
C54 C53 C52 119.8(3)
C55 C54 C53 118.6(2)
C54 C55 C56 121.0(3)
C55 C56 C51 122.8(3)
C66 C61 C62 115.0(2)
C66 C61 B1 120.9(2)
C62 C61 B1 123.9(2)
C63 C62 C61 122.9(3)
C64 C63 C62 120.0(3)
C65 C64 C63 119.3(3)
C64 C65 C66 120.1(3)
C65 C66 C61 122.7(3)
C72 C71 C76 114.2(2)
C72 C71 B1 121.3(2)
C76 C71 B1 124.5(2)
C73 C72 C71 124.0(3)
C74 C73 C72 119.8(3)
C75 C74 C73 118.8(3)
C74 C75 C76 120.6(3)
C75 C76 C71 122.7(3)
C86 C81 C82 115.3(2)
C86 C81 B1 123.4(2)
C82 C81 B1 121.2(2)
C83 C82 C81 122.3(3)
C84 C83 C82 120.4(3)
C85 C84 C83 119.2(3)
C84 C85 C86 120.2(3)
C81 C86 C85 122.6(3)
Cl12 C11S Cl11 104.7(7)
C7S C2S C1S 108(2)
C1S C2S C3SB 136.6(14)
C1S C2S C3SA 122.5(19)
C4SA C3SA C2S 162(5)
C3SA C4SA C5SA 176(7)
C6SA C5SA C4SA 98(3)
C2S C3SB C4SB 98.2(13)
C5SB C4SB C3SB 153(3)
C6SB C5SB C4SB 125(2)

loop_
_geom_bond_atom_site_label_1
_geom_bond_atom_site_label_2
_geom_bond_distance
Ru1 C4 2.086(2)
Ru1 C1 2.105(2)
Ru1 C2 2.171(2)
Ru1 C3 2.171(2)
Ru1 C11 2.203(2)
Ru1 C12 2.217(2)
Ru1 C15 2.223(2)
Ru1 C13 2.246(2)
Ru1 C14 2.247(2)
Ru1 Ru2 2.6691(2)
Ru2 C4 2.090(2)
Ru2 C1 2.102(2)
Ru2 C22 2.245(2)
Ru2 C21 2.261(2)
Ru2 C25 2.266(2)
Ru2 C23 2.267(2)
Ru2 C24 2.284(2)
Ru2 Cl1 2.3432(5)
B1 C71 1.640(4)
B1 C61 1.644(3)
B1 C81 1.648(3)
B1 C51 1.658(3)
C1 C2 1.425(3)
C1 C31 1.462(3)
C2 C3 1.417(3)
C3 C4 1.425(3)
C4 C41 1.466(3)
C11 C12 1.428(3)
C11 C15 1.434(4)
C11 C16 1.493(4)
C12 C13 1.429(4)
C12 C17 1.489(4)
C13 C14 1.430(4)
C13 C18 1.491(4)
C14 C15 1.424(3)
C14 C19 1.500(4)
C15 C20 1.490(4)
C21 C25 1.421(4)
C21 C22 1.423(4)
C21 C26 1.508(3)
C22 C23 1.437(3)
C22 C27 1.489(4)
C23 C24 1.421(4)
C23 C28 1.487(3)
C24 C25 1.434(3)
C24 C29 1.493(3)
C25 C30 1.497(4)
C31 C32 1.403(3)
C31 C36 1.407(3)
C32 C33 1.390(4)
C33 C34 1.381(5)
C34 C35 1.384(5)
C35 C36 1.383(4)
C41 C42 1.396(3)
C41 C46 1.398(3)
C42 C43 1.381(4)
C43 C44 1.370(5)
C44 C45 1.385(4)
C45 C46 1.388(4)
C51 C56 1.394(3)
C51 C52 1.398(4)
C52 C53 1.390(4)
C53 C54 1.385(4)
C54 C55 1.363(4)
C55 C56 1.386(4)
C61 C66 1.397(4)
C61 C62 1.397(3)
C62 C63 1.382(4)
C63 C64 1.381(5)
C64 C65 1.368(5)
C65 C66 1.390(4)
C71 C72 1.403(4)
C71 C76 1.404(3)
C72 C73 1.384(4)
C73 C74 1.381(4)
C74 C75 1.381(4)
C75 C76 1.391(4)
C81 C86 1.397(4)
C81 C82 1.402(4)
C82 C83 1.392(4)
C83 C84 1.379(5)
C84 C85 1.369(5)
C85 C86 1.398(4)
C11S Cl12 1.624(15)
C11S Cl11 1.819(16)
C1S C2S 1.501(13)
C2S C3SB 1.514(16)
C2S C3SA 1.540(18)
C3SA C4SA 1.530(19)
C4SA C5SA 1.534(18)
C5SA C6SA 1.503(17)
C3SB C4SB 1.574(18)
C4SB C5SB 1.495(18)
C5SB C6SB 1.472(18)
